data_2208393
loop_
_publ_author_name
'Do\/l\,ega, Anna'
'Chojnacki, Jaros\/law'
'Konitz, Antoni'
'Komuda, Wioletta'
'Wojnowski, Wies\/law'

_publ_section_title
;
 (3,5-Dimethylpyridine)bis(tri-<i>tert</i>-butoxysilanethiolato)cadmium(II)
;
_journal_coeditor_code NG2006
_journal_issue 3
_journal_name_full 'Acta Crystallographica Section E'
_journal_page_first m636
_journal_page_last m639
_journal_paper_doi 10.1107/S1600536806006258
_journal_volume 62
_journal_year 2006
_chemical_formula_iupac '[Cd (C12 H27 O3 S Si)2 (C7 H9 N)]'
_chemical_formula_moiety 'C31 H63 Cd N O6 S2 Si2'
_chemical_formula_sum 'C31 H63 Cd N O6 S2 Si2'
_chemical_formula_weight 778.05
_chemical_name_systematic
;
(3,5-Dimethylpyridine)bis(tri-tert-butoxysilanethiolato)cadmium(II)
;
_space_group_IT_number 14
_symmetry_cell_setting monoclinic
_symmetry_space_group_name_Hall '-P 2ybc'
_symmetry_space_group_name_H-M 'P 1 21/c 1'
_atom_sites_solution_hydrogens geom
_atom_sites_solution_primary direct
_atom_sites_solution_secondary difmap
_audit_conform_dict_name cif_core.dic
_audit_conform_dict_version 2.3
_audit_creation_method 'WinGX routine CIF_UPDATE'
_cell_angle_alpha 90
_cell_angle_beta 114.167(3)
_cell_angle_gamma 90
_cell_formula_units_Z 4
_cell_length_a 14.5499(6)
_cell_length_b 12.8873(6)
_cell_length_c 23.9692(9)
_cell_measurement_reflns_used 18919
_cell_measurement_temperature 120(2)
_cell_measurement_theta_max 32.5302
_cell_measurement_theta_min 2.7887
_cell_volume 4100.5(3)
_computing_cell_refinement 'CrysAlis RED (Oxford Diffraction, 2005)'
_computing_data_collection 'CrysAlis CCD (Oxford Diffraction, 2005)'
_computing_data_reduction 'CrysAlis RED'
_computing_molecular_graphics 'PLEASE PROVIDE'
_computing_publication_material 'PLEASE PROVIDE'
_computing_structure_refinement 'SHELXL97 (Sheldrick, 1997)'
_computing_structure_solution 'SHELXS97??? (Sheldrick, 1997)'
_diffrn_ambient_temperature 120(2)
_diffrn_detector_area_resol_mean 8.1883
_diffrn_measured_fraction_theta_full 0.994
_diffrn_measured_fraction_theta_max 0.994
_diffrn_measurement_device_type 'Kuma KM-4 four-axis difractometer with SAPHIRE2 CCD detector'
_diffrn_measurement_method \W
_diffrn_radiation_monochromator graphite
_diffrn_radiation_type MoK\a
_diffrn_radiation_wavelength 0.71073
_diffrn_reflns_av_R_equivalents 0.0246
_diffrn_reflns_limit_h_max 17
_diffrn_reflns_limit_h_min -14
_diffrn_reflns_limit_k_max 8
_diffrn_reflns_limit_k_min -15
_diffrn_reflns_limit_l_max 28
_diffrn_reflns_limit_l_min -28
_diffrn_reflns_number 18919
_diffrn_reflns_theta_full 25
_diffrn_reflns_theta_max 25
_diffrn_reflns_theta_min 3.03
_exptl_absorpt_coefficient_mu 0.729
_exptl_absorpt_correction_T_max 0.87068
_exptl_absorpt_correction_T_min 0.80667
_exptl_absorpt_correction_type numerical
_exptl_absorpt_process_details '(CrysAlis RED; Oxford Diffraction, 2005)'
_exptl_crystal_colour colourless
_exptl_crystal_density_diffrn 1.26
_exptl_crystal_density_method 'not measured'
_exptl_crystal_description block
_exptl_crystal_F_000 1648
_exptl_crystal_size_max 0.2077
_exptl_crystal_size_mid 0.15415
_exptl_crystal_size_min 0.08983
_refine_diff_density_max 1.046
_refine_diff_density_min -0.592
_refine_ls_extinction_method none
_refine_ls_goodness_of_fit_ref 1.075
_refine_ls_hydrogen_treatment constr
_refine_ls_matrix_type full
_refine_ls_number_parameters 408
_refine_ls_number_reflns 7190
_refine_ls_number_restraints 0
_refine_ls_restrained_S_all 1.075
_refine_ls_R_factor_all 0.0421
_refine_ls_R_factor_gt 0.0396
_refine_ls_shift/su_max 0.016
_refine_ls_shift/su_mean 0.001
_refine_ls_structure_factor_coef Fsqd
_refine_ls_weighting_details 'calc w=1/[\s^2^(Fo^2^)+(0.0407P)^2^+9.2291P] where P=(Fo^2^+2Fc^2^)/3'
_refine_ls_weighting_scheme calc
_refine_ls_wR_factor_gt 0.0968
_refine_ls_wR_factor_ref 0.0985
_reflns_number_gt 6733
_reflns_number_total 7190
_reflns_threshold_expression I>2\s(I)
_cod_data_source_file ng2006.cif
_cod_data_source_block I
_cod_original_sg_symbol_H-M 'P 21/c '
_cod_database_code 2208393

loop_
_symmetry_equiv_pos_as_xyz
'x, y, z'
'-x, y+1/2, -z+1/2'
'-x, -y, -z'
'x, -y-1/2, z-1/2'

loop_
_atom_site_type_symbol
_atom_site_label
_atom_site_fract_x
_atom_site_fract_y
_atom_site_fract_z
_atom_site_U_iso_or_equiv
_atom_site_adp_type
_atom_site_calc_flag
_atom_site_refinement_flags
_atom_site_occupancy
Cd Cd1 0.240494(15) 0.694417(16) 0.745634(9) 0.01917(8) Uani d . 1
S S1 0.07577(5) 0.74906(6) 0.73821(3) 0.02257(17) Uani d . 1
S S2 0.40411(5) 0.74599(6) 0.74967(3) 0.01992(16) Uani d . 1
Si Si1 0.01947(6) 0.73390(6) 0.64346(3) 0.01644(17) Uani d . 1
Si Si2 0.46141(6) 0.74251(6) 0.84487(3) 0.01620(17) Uani d . 1
O O1 0.11915(14) 0.70626(15) 0.62969(8) 0.0181(4) Uani d . 1
O O2 -0.05592(14) 0.63594(15) 0.61516(9) 0.0193(4) Uani d . 1
O O3 -0.04055(15) 0.83563(15) 0.60588(9) 0.0205(4) Uani d . 1
O O4 0.36171(14) 0.71971(16) 0.85975(8) 0.0192(4) Uani d . 1
O O5 0.53737(15) 0.64673(16) 0.87722(9) 0.0214(4) Uani d . 1
O O6 0.52109(14) 0.84770(15) 0.87736(9) 0.0203(4) Uani d . 1
N N1 0.24434(17) 0.5164(2) 0.75095(10) 0.0211(5) Uani d . 1
C C1 0.1271(2) 0.6753(2) 0.57334(13) 0.0233(6) Uani d . 1
C C2 0.2279(3) 0.7142(3) 0.57834(16) 0.0374(8) Uani d . 1
H H2A 0.2282 0.7902 0.5788 0.045 Uiso calc R 1
H H2B 0.2399 0.6894 0.5433 0.045 Uiso calc R 1
H H2C 0.2811 0.6882 0.6162 0.045 Uiso calc R 1
C C3 0.0411(3) 0.7196(3) 0.51747(14) 0.0355(8) Uani d . 1
H H3A -0.0233 0.695 0.5165 0.043 Uiso calc R 1
H H3B 0.0481 0.6968 0.4804 0.043 Uiso calc R 1
H H3C 0.0432 0.7955 0.5195 0.043 Uiso calc R 1
C C4 0.1243(3) 0.5568(3) 0.57105(15) 0.0342(8) Uani d . 1
H H4A 0.1818 0.529 0.6062 0.041 Uiso calc R 1
H H4B 0.1279 0.5331 0.5331 0.041 Uiso calc R 1
H H4C 0.0615 0.5322 0.5723 0.041 Uiso calc R 1
C C5 -0.1489(2) 0.6062(2) 0.61920(13) 0.0234(6) Uani d . 1
C C6 -0.2107(3) 0.7002(3) 0.61939(17) 0.0352(8) Uani d . 1
H H6A -0.1734 0.7425 0.6557 0.042 Uiso calc R 1
H H6B -0.2746 0.6778 0.6201 0.042 Uiso calc R 1
H H6C -0.2244 0.7415 0.5825 0.042 Uiso calc R 1
C C7 -0.1229(2) 0.5429(3) 0.67762(15) 0.0357(8) Uani d . 1
H H7A -0.0847 0.4811 0.6762 0.043 Uiso calc R 1
H H7B -0.1852 0.5217 0.6809 0.043 Uiso calc R 1
H H7C -0.0823 0.5853 0.7131 0.043 Uiso calc R 1
C C8 -0.2048(3) 0.5393(3) 0.56334(15) 0.0357(8) Uani d . 1
H H8A -0.2181 0.5798 0.5262 0.043 Uiso calc R 1
H H8B -0.2688 0.5162 0.5637 0.043 Uiso calc R 1
H H8C -0.1636 0.4787 0.5641 0.043 Uiso calc R 1
C C9 -0.0249(2) 0.9457(2) 0.61784(15) 0.0280(7) Uani d . 1
C C10 -0.0843(3) 0.9987(3) 0.55678(17) 0.0383(8) Uani d . 1
H H10A -0.0592 0.9752 0.5267 0.046 Uiso calc R 1
H H10B -0.076 1.0741 0.5618 0.046 Uiso calc R 1
H H10C -0.1558 0.981 0.5426 0.046 Uiso calc R 1
C C11 -0.0674(3) 0.9765(3) 0.66415(15) 0.0337(8) Uani d . 1
H H11A -0.1392 0.9589 0.6479 0.04 Uiso calc R 1
H H11B -0.059 1.0513 0.6717 0.04 Uiso calc R 1
H H11C -0.0313 0.9389 0.7025 0.04 Uiso calc R 1
C C12 0.0871(3) 0.9717(3) 0.6415(2) 0.0463(10) Uani d . 1
H H12A 0.1236 0.9377 0.681 0.056 Uiso calc R 1
H H12B 0.0963 1.047 0.6463 0.056 Uiso calc R 1
H H12C 0.1134 0.947 0.6122 0.056 Uiso calc R 1
C C13 0.3537(2) 0.6995(2) 0.91764(13) 0.0237(6) Uani d . 1
C C14 0.2476(3) 0.7306(3) 0.90710(15) 0.0345(8) Uani d . 1
H H14A 0.2382 0.8048 0.8976 0.041 Uiso calc R 1
H H14B 0.2365 0.7163 0.944 0.041 Uiso calc R 1
H H14C 0.1993 0.6907 0.8728 0.041 Uiso calc R 1
C C15 0.4308(3) 0.7628(3) 0.96903(15) 0.0417(9) Uani d . 1
H H15A 0.4988 0.7412 0.9751 0.05 Uiso calc R 1
H H15B 0.4215 0.7515 1.0068 0.05 Uiso calc R 1
H H15C 0.4219 0.8366 0.9583 0.05 Uiso calc R 1
C C16 0.3697(3) 0.5838(3) 0.93107(16) 0.0374(8) Uani d . 1
H H16A 0.3192 0.5445 0.8975 0.045 Uiso calc R 1
H H16B 0.3632 0.5681 0.9693 0.045 Uiso calc R 1
H H16C 0.4373 0.5642 0.9351 0.045 Uiso calc R 1
C C17 0.6430(2) 0.6314(3) 0.89128(15) 0.0276(7) Uani d . 1
C C18 0.6690(3) 0.6755(3) 0.84133(19) 0.0445(10) Uani d . 1
H H18A 0.6283 0.6413 0.8025 0.053 Uiso calc R 1
H H18B 0.7406 0.6638 0.8514 0.053 Uiso calc R 1
H H18C 0.655 0.7502 0.8376 0.053 Uiso calc R 1
C C19 0.7019(3) 0.6859(3) 0.95213(18) 0.0456(10) Uani d . 1
H H19A 0.6852 0.76 0.948 0.055 Uiso calc R 1
H H19B 0.7742 0.6771 0.9636 0.055 Uiso calc R 1
H H19C 0.6839 0.6556 0.9838 0.055 Uiso calc R 1
C C20 0.6597(3) 0.5155(3) 0.89770(17) 0.0364(8) Uani d . 1
H H20A 0.635 0.4885 0.9272 0.044 Uiso calc R 1
H H20B 0.7319 0.5007 0.9121 0.044 Uiso calc R 1
H H20C 0.6232 0.4822 0.8579 0.044 Uiso calc R 1
C C21 0.5056(2) 0.9563(2) 0.85984(14) 0.0245(6) Uani d . 1
C C22 0.5605(3) 1.0161(3) 0.91900(16) 0.0360(8) Uani d . 1
H H22A 0.5302 1.0001 0.9478 0.043 Uiso calc R 1
H H22B 0.555 1.0907 0.9104 0.043 Uiso calc R 1
H H22C 0.6317 0.996 0.937 0.043 Uiso calc R 1
C C23 0.3935(2) 0.9821(3) 0.83294(17) 0.0336(8) Uani d . 1
H H23A 0.3589 0.9428 0.7951 0.04 Uiso calc R 1
H H23B 0.3843 1.0566 0.8241 0.04 Uiso calc R 1
H H23C 0.3653 0.9636 0.8624 0.04 Uiso calc R 1
C C24 0.5522(3) 0.9782(3) 0.81492(16) 0.0346(8) Uani d . 1
H H24A 0.624 0.9603 0.8337 0.041 Uiso calc R 1
H H24B 0.5446 1.052 0.8041 0.041 Uiso calc R 1
H H24C 0.5183 0.9364 0.778 0.041 Uiso calc R 1
C C25 0.1640(2) 0.4603(2) 0.71582(13) 0.0226(6) Uani d . 1
H H25 0.1041 0.4957 0.6906 0.027 Uiso calc R 1
C C26 0.1644(2) 0.3521(2) 0.71464(13) 0.0242(6) Uani d . 1
C C27 0.2510(2) 0.3031(2) 0.75408(13) 0.0252(7) Uani d . 1
H H27 0.253 0.2294 0.7553 0.03 Uiso calc R 1
C C28 0.3350(2) 0.3583(2) 0.79196(14) 0.0241(6) Uani d . 1
C C29 0.3282(2) 0.4661(2) 0.78761(13) 0.0223(6) Uani d . 1
H H29 0.3858 0.506 0.8117 0.027 Uiso calc R 1
C C30 0.0742(3) 0.2937(3) 0.67125(16) 0.0336(8) Uani d . 1
H H30A 0.0185 0.3422 0.651 0.04 Uiso calc R 1
H H30B 0.0539 0.2419 0.694 0.04 Uiso calc R 1
H H30C 0.0912 0.2587 0.6404 0.04 Uiso calc R 1
C C31 0.4300(3) 0.3072(3) 0.83576(17) 0.0342(8) Uani d . 1
H H31A 0.4593 0.2659 0.8128 0.041 Uiso calc R 1
H H31B 0.4144 0.262 0.8636 0.041 Uiso calc R 1
H H31C 0.4782 0.3605 0.8594 0.041 Uiso calc R 1

loop_
_atom_site_aniso_label
_atom_site_aniso_U_11
_atom_site_aniso_U_22
_atom_site_aniso_U_33
_atom_site_aniso_U_12
_atom_site_aniso_U_13
_atom_site_aniso_U_23
Cd1 0.01766(13) 0.01830(13) 0.02089(13) -0.00030(8) 0.00721(9) -0.00065(8)
S1 0.0202(4) 0.0320(4) 0.0161(3) 0.0033(3) 0.0080(3) -0.0029(3)
S2 0.0204(4) 0.0242(4) 0.0165(3) -0.0033(3) 0.0089(3) -0.0011(3)
Si1 0.0167(4) 0.0176(4) 0.0160(4) 0.0008(3) 0.0077(3) -0.0004(3)
Si2 0.0178(4) 0.0155(4) 0.0156(4) -0.0014(3) 0.0071(3) -0.0008(3)
O1 0.0185(10) 0.0239(10) 0.0145(9) 0.0014(8) 0.0095(8) -0.0010(8)
O2 0.0196(10) 0.0208(10) 0.0204(10) -0.0016(8) 0.0111(8) -0.0006(8)
O3 0.0215(10) 0.0175(10) 0.0220(10) 0.0017(8) 0.0086(8) -0.0003(8)
O4 0.0209(10) 0.0239(10) 0.0148(9) -0.0039(8) 0.0093(8) -0.0020(8)
O5 0.0200(10) 0.0214(10) 0.0244(10) 0.0000(8) 0.0108(8) 0.0011(8)
O6 0.0197(10) 0.0176(10) 0.0204(10) -0.0027(8) 0.0049(8) -0.0014(8)
N1 0.0220(13) 0.0234(13) 0.0198(12) -0.0011(10) 0.0105(10) -0.0016(10)
C1 0.0255(15) 0.0330(17) 0.0159(14) 0.0036(13) 0.0129(12) 0.0001(12)
C2 0.0340(19) 0.057(2) 0.0326(18) -0.0036(17) 0.0250(16) -0.0031(16)
C3 0.0372(19) 0.052(2) 0.0188(15) 0.0135(17) 0.0127(14) 0.0072(15)
C4 0.048(2) 0.0351(19) 0.0272(17) 0.0034(16) 0.0235(16) -0.0063(14)
C5 0.0175(14) 0.0324(17) 0.0200(14) -0.0039(12) 0.0075(12) -0.0026(12)
C6 0.0248(17) 0.042(2) 0.044(2) 0.0015(15) 0.0198(16) -0.0004(16)
C7 0.0246(16) 0.049(2) 0.0319(18) -0.0067(15) 0.0100(14) 0.0102(16)
C8 0.0340(18) 0.045(2) 0.0281(17) -0.0162(16) 0.0126(15) -0.0091(15)
C9 0.0272(16) 0.0168(15) 0.0382(18) -0.0005(12) 0.0115(14) -0.0008(13)
C10 0.047(2) 0.0255(17) 0.044(2) 0.0063(15) 0.0210(18) 0.0083(15)
C11 0.0343(18) 0.0292(17) 0.0316(18) 0.0098(15) 0.0075(15) -0.0054(14)
C12 0.0307(19) 0.0257(18) 0.081(3) -0.0081(15) 0.021(2) -0.0023(19)
C13 0.0278(16) 0.0321(17) 0.0160(14) -0.0057(13) 0.0137(12) -0.0034(12)
C14 0.0343(18) 0.049(2) 0.0298(17) -0.0023(16) 0.0234(15) -0.0049(16)
C15 0.044(2) 0.061(3) 0.0208(16) -0.0173(19) 0.0143(15) -0.0102(16)
C16 0.049(2) 0.041(2) 0.0288(18) -0.0025(17) 0.0233(16) 0.0084(15)
C17 0.0170(14) 0.0305(17) 0.0319(17) 0.0029(13) 0.0065(13) 0.0089(14)
C18 0.0284(18) 0.055(2) 0.055(2) 0.0116(17) 0.0223(18) 0.0244(19)
C19 0.0282(19) 0.044(2) 0.046(2) 0.0033(16) -0.0042(16) -0.0072(17)
C20 0.0306(18) 0.0334(19) 0.045(2) 0.0081(15) 0.0153(16) 0.0071(16)
C21 0.0231(15) 0.0173(14) 0.0299(16) -0.0004(12) 0.0077(13) 0.0009(12)
C22 0.040(2) 0.0245(17) 0.0359(19) -0.0068(15) 0.0081(16) -0.0077(14)
C23 0.0255(17) 0.0238(17) 0.045(2) 0.0059(13) 0.0080(15) -0.0016(14)
C24 0.0369(19) 0.0276(17) 0.0396(19) -0.0090(15) 0.0160(16) 0.0038(15)
C25 0.0246(15) 0.0229(15) 0.0234(15) -0.0022(12) 0.0129(12) -0.0018(12)
C26 0.0349(17) 0.0227(15) 0.0236(15) -0.0072(13) 0.0205(13) -0.0044(12)
C27 0.0394(19) 0.0171(15) 0.0284(16) -0.0021(12) 0.0233(15) -0.0012(12)
C28 0.0319(16) 0.0215(15) 0.0267(15) 0.0035(13) 0.0199(13) 0.0029(12)
C29 0.0245(15) 0.0220(15) 0.0229(15) -0.0020(12) 0.0123(12) -0.0011(12)
C30 0.0384(19) 0.0301(18) 0.0367(18) -0.0122(15) 0.0198(16) -0.0123(15)
C31 0.0368(19) 0.0273(17) 0.042(2) 0.0074(14) 0.0199(16) 0.0100(15)

loop_
_atom_type_symbol
_atom_type_description
_atom_type_scat_dispersion_real
_atom_type_scat_dispersion_imag
_atom_type_scat_source
C C 0.003 0.002 'International Tables Vol C Tables 4.2.6.8 and 6.1.1.4'
H H 0 0 'International Tables Vol C Tables 4.2.6.8 and 6.1.1.4'
Cd Cd -0.808 1.202 'International Tables Vol C Tables 4.2.6.8 and 6.1.1.4'
N N 0.006 0.003 'International Tables Vol C Tables 4.2.6.8 and 6.1.1.4'
O O 0.011 0.006 'International Tables Vol C Tables 4.2.6.8 and 6.1.1.4'
S S 0.125 0.123 'International Tables Vol C Tables 4.2.6.8 and 6.1.1.4'
Si Si 0.082 0.07 'International Tables Vol C Tables 4.2.6.8 and 6.1.1.4'

loop_
_geom_angle_atom_site_label_1
_geom_angle_atom_site_label_2
_geom_angle_atom_site_label_3
_geom_angle
_geom_angle_publ_flag
N1 Cd1 S1 107.09(6) yes
N1 Cd1 S2 105.62(6) yes
S1 Cd1 S2 147.29(3) yes
N1 Cd1 O1 96.18(7) yes
S1 Cd1 O1 71.90(4) yes
S2 Cd1 O1 104.47(5) yes
N1 Cd1 O4 94.37(7) yes
S1 Cd1 O4 105.33(5) yes
S2 Cd1 O4 72.10(5) yes
O4 Cd1 O1 169.43(7) yes
N1 Cd1 Si2 99.15(6) ?
S1 Cd1 Si2 131.44(2) ?
S2 Cd1 Si2 40.95(2) ?
O4 Cd1 Si2 31.29(4) ?
O1 Cd1 Si2 144.98(4) ?
N1 Cd1 Si1 101.31(6) ?
S1 Cd1 Si1 40.86(2) ?
S2 Cd1 Si1 130.52(2) ?
O4 Cd1 Si1 145.67(5) ?
O1 Cd1 Si1 31.17(4) ?
Si2 Cd1 Si1 159.54(2) ?
Si1 S1 Cd1 89.34(3) ?
Si2 S2 Cd1 89.08(3) ?
O2 Si1 O3 106.07(11) ?
O2 Si1 O1 104.27(10) ?
O3 Si1 O1 112.27(11) ?
O2 Si1 S1 115.10(8) ?
O3 Si1 S1 114.21(8) ?
O1 Si1 S1 104.61(8) ?
O2 Si1 Cd1 119.51(8) ?
O3 Si1 Cd1 134.28(8) ?
O1 Si1 Cd1 55.03(7) ?
S1 Si1 Cd1 49.81(3) ?
O6 Si2 O5 106.20(11) ?
O6 Si2 O4 112.82(11) ?
O5 Si2 O4 104.29(11) ?
O6 Si2 S2 113.71(8) ?
O5 Si2 S2 115.31(8) ?
O4 Si2 S2 104.28(8) ?
O6 Si2 Cd1 134.32(8) ?
O5 Si2 Cd1 119.36(8) ?
O4 Si2 Cd1 54.56(7) ?
S2 Si2 Cd1 49.96(3) ?
C1 O1 Si1 130.75(18) ?
C1 O1 Cd1 133.90(16) ?
Si1 O1 Cd1 93.80(8) ?
C5 O2 Si1 131.82(18) ?
C9 O3 Si1 132.46(19) ?
C13 O4 Si2 130.78(18) ?
C13 O4 Cd1 133.88(16) ?
Si2 O4 Cd1 94.15(8) ?
C17 O5 Si2 131.67(19) ?
C21 O6 Si2 132.51(18) ?
C25 N1 C29 118.4(3) ?
C25 N1 Cd1 120.7(2) ?
C29 N1 Cd1 120.9(2) ?
O1 C1 C2 106.2(2) ?
O1 C1 C3 111.4(2) ?
C2 C1 C3 111.6(3) ?
O1 C1 C4 107.2(2) ?
C2 C1 C4 110.2(3) ?
C3 C1 C4 110.1(3) ?
C1 C2 H2A 109.5 ?
C1 C2 H2B 109.5 ?
H2A C2 H2B 109.5 ?
C1 C2 H2C 109.5 ?
H2A C2 H2C 109.5 ?
H2B C2 H2C 109.5 ?
C1 C3 H3A 109.5 ?
C1 C3 H3B 109.5 ?
H3A C3 H3B 109.5 ?
C1 C3 H3C 109.5 ?
H3A C3 H3C 109.5 ?
H3B C3 H3C 109.5 ?
C1 C4 H4A 109.5 ?
C1 C4 H4B 109.5 ?
H4A C4 H4B 109.5 ?
C1 C4 H4C 109.5 ?
H4A C4 H4C 109.5 ?
H4B C4 H4C 109.5 ?
O2 C5 C6 111.2(3) ?
O2 C5 C8 105.6(2) ?
C6 C5 C8 110.7(3) ?
O2 C5 C7 108.4(2) ?
C6 C5 C7 110.5(3) ?
C8 C5 C7 110.3(3) ?
C5 C6 H6A 109.5 ?
C5 C6 H6B 109.5 ?
H6A C6 H6B 109.5 ?
C5 C6 H6C 109.5 ?
H6A C6 H6C 109.5 ?
H6B C6 H6C 109.5 ?
C5 C7 H7A 109.5 ?
C5 C7 H7B 109.5 ?
H7A C7 H7B 109.5 ?
C5 C7 H7C 109.5 ?
H7A C7 H7C 109.5 ?
H7B C7 H7C 109.5 ?
C5 C8 H8A 109.5 ?
C5 C8 H8B 109.5 ?
H8A C8 H8B 109.5 ?
C5 C8 H8C 109.5 ?
H8A C8 H8C 109.5 ?
H8B C8 H8C 109.5 ?
O3 C9 C10 105.6(3) ?
O3 C9 C11 108.7(3) ?
C10 C9 C11 110.1(3) ?
O3 C9 C12 110.2(3) ?
C10 C9 C12 110.9(3) ?
C11 C9 C12 111.2(3) ?
C9 C10 H10A 109.5 ?
C9 C10 H10B 109.5 ?
H10A C10 H10B 109.5 ?
C9 C10 H10C 109.5 ?
H10A C10 H10C 109.5 ?
H10B C10 H10C 109.5 ?
C9 C11 H11A 109.5 ?
C9 C11 H11B 109.5 ?
H11A C11 H11B 109.5 ?
C9 C11 H11C 109.5 ?
H11A C11 H11C 109.5 ?
H11B C11 H11C 109.5 ?
C9 C12 H12A 109.5 ?
C9 C12 H12B 109.5 ?
H12A C12 H12B 109.5 ?
C9 C12 H12C 109.5 ?
H12A C12 H12C 109.5 ?
H12B C12 H12C 109.5 ?
O4 C13 C14 105.5(2) ?
O4 C13 C15 110.7(2) ?
C14 C13 C15 111.0(3) ?
O4 C13 C16 108.0(2) ?
C14 C13 C16 110.6(3) ?
C15 C13 C16 110.8(3) ?
C13 C14 H14A 109.5 ?
C13 C14 H14B 109.5 ?
H14A C14 H14B 109.5 ?
C13 C14 H14C 109.5 ?
H14A C14 H14C 109.5 ?
H14B C14 H14C 109.5 ?
C13 C15 H15A 109.5 ?
C13 C15 H15B 109.5 ?
H15A C15 H15B 109.5 ?
C13 C15 H15C 109.5 ?
H15A C15 H15C 109.5 ?
H15B C15 H15C 109.5 ?
C13 C16 H16A 109.5 ?
C13 C16 H16B 109.5 ?
H16A C16 H16B 109.5 ?
C13 C16 H16C 109.5 ?
H16A C16 H16C 109.5 ?
H16B C16 H16C 109.5 ?
O5 C17 C18 110.6(2) ?
O5 C17 C20 105.7(3) ?
C18 C17 C20 111.8(3) ?
O5 C17 C19 106.7(3) ?
C18 C17 C19 111.1(3) ?
C20 C17 C19 110.7(3) ?
C17 C18 H18A 109.5 ?
C17 C18 H18B 109.5 ?
H18A C18 H18B 109.5 ?
C17 C18 H18C 109.5 ?
H18A C18 H18C 109.5 ?
H18B C18 H18C 109.5 ?
C17 C19 H19A 109.5 ?
C17 C19 H19B 109.5 ?
H19A C19 H19B 109.5 ?
C17 C19 H19C 109.5 ?
H19A C19 H19C 109.5 ?
H19B C19 H19C 109.5 ?
C17 C20 H20A 109.5 ?
C17 C20 H20B 109.5 ?
H20A C20 H20B 109.5 ?
C17 C20 H20C 109.5 ?
H20A C20 H20C 109.5 ?
H20B C20 H20C 109.5 ?
O6 C21 C24 108.8(3) ?
O6 C21 C22 105.0(2) ?
C24 C21 C22 110.5(3) ?
O6 C21 C23 110.2(2) ?
C24 C21 C23 111.8(3) ?
C22 C21 C23 110.3(3) ?
C21 C22 H22A 109.5 ?
C21 C22 H22B 109.5 ?
H22A C22 H22B 109.5 ?
C21 C22 H22C 109.5 ?
H22A C22 H22C 109.5 ?
H22B C22 H22C 109.5 ?
C21 C23 H23A 109.5 ?
C21 C23 H23B 109.5 ?
H23A C23 H23B 109.5 ?
C21 C23 H23C 109.5 ?
H23A C23 H23C 109.5 ?
H23B C23 H23C 109.5 ?
C21 C24 H24A 109.5 ?
C21 C24 H24B 109.5 ?
H24A C24 H24B 109.5 ?
C21 C24 H24C 109.5 ?
H24A C24 H24C 109.5 ?
H24B C24 H24C 109.5 ?
N1 C25 C26 122.9(3) ?
N1 C25 H25 118.5 ?
C26 C25 H25 118.5 ?
C27 C26 C25 117.0(3) ?
C27 C26 C30 122.6(3) ?
C25 C26 C30 120.4(3) ?
C26 C27 C28 121.8(3) ?
C26 C27 H27 119.1 ?
C28 C27 H27 119.1 ?
C27 C28 C29 116.6(3) ?
C27 C28 C31 123.1(3) ?
C29 C28 C31 120.4(3) ?
N1 C29 C28 123.2(3) ?
N1 C29 H29 118.4 ?
C28 C29 H29 118.4 ?
C26 C30 H30A 109.5 ?
C26 C30 H30B 109.5 ?
H30A C30 H30B 109.5 ?
C26 C30 H30C 109.5 ?
H30A C30 H30C 109.5 ?
H30B C30 H30C 109.5 ?
C28 C31 H31A 109.5 ?
C28 C31 H31B 109.5 ?
H31A C31 H31B 109.5 ?
C28 C31 H31C 109.5 ?
H31A C31 H31C 109.5 ?
H31B C31 H31C 109.5 ?

loop_
_geom_bond_atom_site_label_1
_geom_bond_atom_site_label_2
_geom_bond_distance
_geom_bond_publ_flag
Cd1 N1 2.297(3) yes
Cd1 S1 2.4337(7) yes
Cd1 S2 2.4351(7) yes
Cd1 O1 2.6165(19) yes
Cd1 O4 2.5978(19) yes
Cd1 Si2 3.1802(8) ?
Cd1 Si1 3.1858(8) ?
S1 Si1 2.0842(10) ?
S2 Si2 2.0847(10) ?
Si1 O1 1.653(2) yes
Si1 O2 1.627(2) yes
Si1 O3 1.627(2) yes
Si2 O4 1.656(2) yes
Si2 O5 1.626(2) yes
Si2 O6 1.626(2) yes
O1 C1 1.457(3) ?
O2 C5 1.447(3) ?
O3 C9 1.447(4) ?
O4 C13 1.463(3) ?
O5 C17 1.446(4) ?
O6 C21 1.452(4) ?
N1 C25 1.339(4) ?
N1 C29 1.343(4) ?
C1 C2 1.508(4) ?
C1 C3 1.520(4) ?
C1 C4 1.528(5) ?
C2 H2A 0.98 ?
C2 H2B 0.98 ?
C2 H2C 0.98 ?
C3 H3A 0.98 ?
C3 H3B 0.98 ?
C3 H3C 0.98 ?
C4 H4A 0.98 ?
C4 H4B 0.98 ?
C4 H4C 0.98 ?
C5 C6 1.510(5) ?
C5 C8 1.518(4) ?
C5 C7 1.529(4) ?
C6 H6A 0.98 ?
C6 H6B 0.98 ?
C6 H6C 0.98 ?
C7 H7A 0.98 ?
C7 H7B 0.98 ?
C7 H7C 0.98 ?
C8 H8A 0.98 ?
C8 H8B 0.98 ?
C8 H8C 0.98 ?
C9 C10 1.523(5) ?
C9 C11 1.528(5) ?
C9 C12 1.528(5) ?
C10 H10A 0.98 ?
C10 H10B 0.98 ?
C10 H10C 0.98 ?
C11 H11A 0.98 ?
C11 H11B 0.98 ?
C11 H11C 0.98 ?
C12 H12A 0.98 ?
C12 H12B 0.98 ?
C12 H12C 0.98 ?
C13 C14 1.512(4) ?
C13 C15 1.520(4) ?
C13 C16 1.524(5) ?
C14 H14A 0.98 ?
C14 H14B 0.98 ?
C14 H14C 0.98 ?
C15 H15A 0.98 ?
C15 H15B 0.98 ?
C15 H15C 0.98 ?
C16 H16A 0.98 ?
C16 H16B 0.98 ?
C16 H16C 0.98 ?
C17 C18 1.507(5) ?
C17 C20 1.511(5) ?
C17 C19 1.527(5) ?
C18 H18A 0.98 ?
C18 H18B 0.98 ?
C18 H18C 0.98 ?
C19 H19A 0.98 ?
C19 H19B 0.98 ?
C19 H19C 0.98 ?
C20 H20A 0.98 ?
C20 H20B 0.98 ?
C20 H20C 0.98 ?
C21 C24 1.516(5) ?
C21 C22 1.521(4) ?
C21 C23 1.525(4) ?
C22 H22A 0.98 ?
C22 H22B 0.98 ?
C22 H22C 0.98 ?
C23 H23A 0.98 ?
C23 H23B 0.98 ?
C23 H23C 0.98 ?
C24 H24A 0.98 ?
C24 H24B 0.98 ?
C24 H24C 0.98 ?
C25 C26 1.394(4) ?
C25 H25 0.95 ?
C26 C27 1.381(4) ?
C26 C30 1.501(4) ?
C27 C28 1.384(4) ?
C27 H27 0.95 ?
C28 C29 1.394(4) ?
C28 C31 1.503(4) ?
C29 H29 0.95 ?
C30 H30A 0.98 ?
C30 H30B 0.98 ?
C30 H30C 0.98 ?
C31 H31A 0.98 ?
C31 H31B 0.98 ?
C31 H31C 0.98 ?

loop_
_geom_torsion_atom_site_label_1
_geom_torsion_atom_site_label_2
_geom_torsion_atom_site_label_3
_geom_torsion_atom_site_label_4
_geom_torsion
N1 Cd1 S1 Si1 -87.60(7)
S2 Cd1 S1 Si1 92.15(5)
O4 Cd1 S1 Si1 172.78(5)
O1 Cd1 S1 Si1 3.43(5)
Si2 Cd1 S1 Si1 152.84(3)
N1 Cd1 S2 Si2 -85.97(6)
S1 Cd1 S2 Si2 94.27(5)
O4 Cd1 S2 Si2 3.62(5)
O1 Cd1 S2 Si2 173.21(5)
Si1 Cd1 S2 Si2 153.58(3)
Cd1 S1 Si1 O2 108.45(9)
Cd1 S1 Si1 O3 -128.48(9)
Cd1 S1 Si1 O1 -5.34(8)
N1 Cd1 Si1 O2 3.92(10)
S1 Cd1 Si1 O2 -99.20(9)
S2 Cd1 Si1 O2 126.07(9)
O4 Cd1 Si1 O2 -111.60(11)
O1 Cd1 Si1 O2 87.12(12)
Si2 Cd1 Si1 O2 -177.39(9)
N1 Cd1 Si1 O3 -171.13(12)
S1 Cd1 Si1 O3 85.75(11)
S2 Cd1 Si1 O3 -48.99(11)
O4 Cd1 Si1 O3 73.35(14)
O1 Cd1 Si1 O3 -87.94(14)
Si2 Cd1 Si1 O3 7.56(13)
N1 Cd1 Si1 O1 -83.20(10)
S1 Cd1 Si1 O1 173.69(10)
S2 Cd1 Si1 O1 38.95(9)
O4 Cd1 Si1 O1 161.28(12)
Si2 Cd1 Si1 O1 95.49(10)
N1 Cd1 Si1 S1 103.12(7)
S2 Cd1 Si1 S1 -134.74(4)
O4 Cd1 Si1 S1 -12.40(9)
O1 Cd1 Si1 S1 -173.69(10)
Si2 Cd1 Si1 S1 -78.19(6)
Cd1 S2 Si2 O6 -128.88(9)
Cd1 S2 Si2 O5 108.12(9)
Cd1 S2 Si2 O4 -5.59(8)
N1 Cd1 Si2 O6 -171.64(12)
S1 Cd1 Si2 O6 -49.00(12)
S2 Cd1 Si2 O6 85.04(11)
O4 Cd1 Si2 O6 -88.31(14)
O1 Cd1 Si2 O6 73.54(13)
Si1 Cd1 Si2 O6 9.67(13)
N1 Cd1 Si2 O5 3.65(10)
S1 Cd1 Si2 O5 126.29(9)
S2 Cd1 Si2 O5 -99.67(9)
O4 Cd1 Si2 O5 86.98(12)
O1 Cd1 Si2 O5 -111.17(11)
Si1 Cd1 Si2 O5 -175.04(9)
N1 Cd1 Si2 O4 -83.33(11)
S1 Cd1 Si2 O4 39.31(10)
S2 Cd1 Si2 O4 173.35(10)
O1 Cd1 Si2 O4 161.85(12)
Si1 Cd1 Si2 O4 97.97(10)
N1 Cd1 Si2 S2 103.32(6)
S1 Cd1 Si2 S2 -134.04(4)
O4 Cd1 Si2 S2 -173.35(10)
O1 Cd1 Si2 S2 -11.50(9)
Si1 Cd1 Si2 S2 -75.37(6)
O2 Si1 O1 C1 50.8(3)
O3 Si1 O1 C1 -63.6(3)
S1 Si1 O1 C1 172.0(2)
Cd1 Si1 O1 C1 167.0(3)
O2 Si1 O1 Cd1 -116.26(9)
O3 Si1 O1 Cd1 129.36(9)
S1 Si1 O1 Cd1 4.98(8)
N1 Cd1 O1 C1 -64.7(2)
S1 Cd1 O1 C1 -170.7(2)
S2 Cd1 O1 C1 43.2(2)
O4 Cd1 O1 C1 112.9(3)
Si2 Cd1 O1 C1 51.0(3)
Si1 Cd1 O1 C1 -166.4(3)
N1 Cd1 O1 Si1 101.66(9)
S1 Cd1 O1 Si1 -4.34(7)
S2 Cd1 O1 Si1 -150.43(7)
O4 Cd1 O1 Si1 -80.7(3)
Si2 Cd1 O1 Si1 -142.67(6)
O3 Si1 O2 C5 -70.5(2)
O1 Si1 O2 C5 170.8(2)
S1 Si1 O2 C5 56.8(3)
Cd1 Si1 O2 C5 113.2(2)
O2 Si1 O3 C9 163.8(2)
O1 Si1 O3 C9 -82.9(3)
S1 Si1 O3 C9 36.0(3)
Cd1 Si1 O3 C9 -20.6(3)
O6 Si2 O4 C13 -62.2(3)
O5 Si2 O4 C13 52.6(3)
S2 Si2 O4 C13 173.9(2)
Cd1 Si2 O4 C13 168.6(3)
O6 Si2 O4 Cd1 129.12(9)
O5 Si2 O4 Cd1 -116.08(9)
S2 Si2 O4 Cd1 5.25(8)
N1 Cd1 O4 C13 -67.6(2)
S1 Cd1 O4 C13 41.4(2)
S2 Cd1 O4 C13 -172.6(2)
O1 Cd1 O4 C13 114.8(3)
Si2 Cd1 O4 C13 -168.1(3)
Si1 Cd1 O4 C13 49.8(3)
N1 Cd1 O4 Si2 100.43(10)
S1 Cd1 O4 Si2 -150.50(7)
S2 Cd1 O4 Si2 -4.58(7)
O1 Cd1 O4 Si2 -77.2(3)
Si1 Cd1 O4 Si2 -142.12(6)
O6 Si2 O5 C17 -46.8(3)
O4 Si2 O5 C17 -166.2(2)
S2 Si2 O5 C17 80.1(3)
Cd1 Si2 O5 C17 136.7(2)
O5 Si2 O6 C21 162.7(2)
O4 Si2 O6 C21 -83.7(3)
S2 Si2 O6 C21 34.8(3)
Cd1 Si2 O6 C21 -21.6(3)
S1 Cd1 N1 C25 41.1(2)
S2 Cd1 N1 C25 -138.7(2)
O4 Cd1 N1 C25 148.7(2)
O1 Cd1 N1 C25 -31.8(2)
Si2 Cd1 N1 C25 179.8(2)
Si1 Cd1 N1 C25 -0.7(2)
S1 Cd1 N1 C29 -141.4(2)
S2 Cd1 N1 C29 38.8(2)
O4 Cd1 N1 C29 -33.8(2)
O1 Cd1 N1 C29 145.7(2)
Si2 Cd1 N1 C29 -2.7(2)
Si1 Cd1 N1 C29 176.8(2)
Si1 O1 C1 C2 150.8(2)
Cd1 O1 C1 C2 -47.2(3)
Si1 O1 C1 C3 29.2(4)
Cd1 O1 C1 C3 -168.9(2)
Si1 O1 C1 C4 -91.4(3)
Cd1 O1 C1 C4 70.6(3)
Si1 O2 C5 C6 35.7(4)
Si1 O2 C5 C8 155.8(2)
Si1 O2 C5 C7 -86.0(3)
Si1 O3 C9 C10 162.2(2)
Si1 O3 C9 C11 -79.7(3)
Si1 O3 C9 C12 42.4(4)
Si2 O4 C13 C14 156.1(2)
Cd1 O4 C13 C14 -39.8(3)
Si2 O4 C13 C15 35.9(4)
Cd1 O4 C13 C15 -159.9(2)
Si2 O4 C13 C16 -85.6(3)
Cd1 O4 C13 C16 78.6(3)
Si2 O5 C17 C18 -37.2(4)
Si2 O5 C17 C20 -158.4(2)
Si2 O5 C17 C19 83.7(3)
Si2 O6 C21 C24 -82.0(3)
Si2 O6 C21 C22 159.6(2)
Si2 O6 C21 C23 40.9(4)
C29 N1 C25 C26 -1.4(4)
Cd1 N1 C25 C26 176.1(2)
N1 C25 C26 C27 3.1(4)
N1 C25 C26 C30 -176.0(3)
C25 C26 C27 C28 -1.8(4)
C30 C26 C27 C28 177.2(3)
C26 C27 C28 C29 -1.0(4)
C26 C27 C28 C31 179.4(3)
C25 N1 C29 C28 -1.6(4)
Cd1 N1 C29 C28 -179.2(2)
C27 C28 C29 N1 2.8(4)
C31 C28 C29 N1 -177.6(3)
